data_7222443
loop_
_publ_author_name
'Wang, Guo-Ming'
'Li, Jin-Hua'
'Wei, Li'
'Han, Song-De'
'Zhao, Xiao-Meng'
'Bao, Zhen-Zhen'

_publ_section_title
;
 An open-framework beryllium phosphite with extra-large 18-ring channels
;
_journal_issue 44
_journal_name_full CrystEngComm
_journal_page_first 8414
_journal_paper_doi 10.1039/C5CE01507C
_journal_volume 17
_journal_year 2015
_chemical_formula_sum 'C12 H72 Be12 N8 O54 P16'
_chemical_formula_weight 1796.42
_chemical_name_systematic
; 
 ? 
;
_space_group_IT_number 176
_symmetry_cell_setting trigonal
_symmetry_space_group_name_Hall '-P 6c'
_symmetry_space_group_name_H-M 'P 63/m'
_atom_sites_solution_hydrogens geom
_atom_sites_solution_primary direct
_atom_sites_solution_secondary difmap
_audit_creation_method SHELXL-97
_audit_update_record
;
2015-07-25 deposited with the CCDC.
2015-10-06 downloaded from the CCDC.
;
_cell_angle_alpha 90.00
_cell_angle_beta 90.00
_cell_angle_gamma 120.00
_cell_formula_units_Z 2
_cell_length_a 18.0026(5)
_cell_length_b 18.0026(5)
_cell_length_c 13.3316(2)
_cell_measurement_temperature 293(2)
_cell_volume 3741.82(16)
_computing_structure_refinement 'SHELXL-97 (Sheldrick, 1997)'
_computing_structure_solution 'SHELXS-97 (Sheldrick, 1990)'
_diffrn_ambient_temperature 293(2)
_diffrn_measured_fraction_theta_full 0.998
_diffrn_measured_fraction_theta_max 0.998
_diffrn_measurement_device_type SCX-mini
_diffrn_radiation_monochromator graphite
_diffrn_radiation_source 'fine-focus sealed tube'
_diffrn_radiation_type MoK\a
_diffrn_radiation_wavelength 0.71073
_diffrn_reflns_av_R_equivalents 0.0855
_diffrn_reflns_av_sigmaI/netI 0.0375
_diffrn_reflns_limit_h_max 23
_diffrn_reflns_limit_h_min -23
_diffrn_reflns_limit_k_max 23
_diffrn_reflns_limit_k_min -23
_diffrn_reflns_limit_l_max 17
_diffrn_reflns_limit_l_min -17
_diffrn_reflns_number 39483
_diffrn_reflns_theta_full 27.48
_diffrn_reflns_theta_max 27.48
_diffrn_reflns_theta_min 3.03
_exptl_absorpt_coefficient_mu 0.465
_exptl_absorpt_correction_T_max 0.933
_exptl_absorpt_correction_T_min 0.904
_exptl_absorpt_correction_type multi-scan
_exptl_crystal_colour colorless
_exptl_crystal_density_diffrn 1.594
_exptl_crystal_density_method 'not measured'
_exptl_crystal_description block
_exptl_crystal_F_000 1840
_exptl_crystal_size_max 0.22
_exptl_crystal_size_mid 0.18
_exptl_crystal_size_min 0.15
_platon_squeeze_details
;
The PLATON SQUEEZE procedure was used to treat 
regions of diffuse solvent which could not be modeled 
properly in terms of atomic sites. Their contribution to 
the diffraction pattern was removed and modified F^2^ was
written to a new HKL file. The number of located electrons, 
in one void per unit cell is 132.There are two formula units 
in one unit cell. On base of charge balance considerations, volume/count_electrons 
analysis, TG analyses and elemental analyses, this residual electron density 
was assigned to six water molecules.  
So SQUEEZE removed these disordered units per unit cell. 
See refs. (a) O. V. Dolomanov, D. B. Cordes, N. R. Champness, A. J. Blake,
L. R. Hanton, G. B. Jameson, M. Schroder and C. Wilson. Chem. Commun.
2004, 642; (b) Y. Du, A. L. Thompson and D. O. Hare. Chem. Commun. 2008, 5987;
(c) Y. F. Bi, X. T. Wang, W. P. Liao, X. F. Wang, X. W. Wang, H. J. Zhang,
and S. Gao, J. Am. Chem. Soc. 2009, 131, 11650.
;
_refine_diff_density_max 0.679
_refine_diff_density_min -0.621
_refine_diff_density_rms 0.093
_refine_ls_extinction_method none
_refine_ls_goodness_of_fit_ref 1.228
_refine_ls_hydrogen_treatment mixed
_refine_ls_matrix_type full
_refine_ls_number_parameters 160
_refine_ls_number_reflns 2980
_refine_ls_number_restraints 1
_refine_ls_restrained_S_all 1.228
_refine_ls_R_factor_all 0.0929
_refine_ls_R_factor_gt 0.0783
_refine_ls_shift/su_max 0.000
_refine_ls_shift/su_mean 0.000
_refine_ls_structure_factor_coef Fsqd
_refine_ls_weighting_details 'calc w=1/[\s^2^(Fo^2^)+(0.0480P)^2^+10.9851P] where P=(Fo^2^+2Fc^2^)/3'
_refine_ls_weighting_scheme calc
_refine_ls_wR_factor_gt 0.1518
_refine_ls_wR_factor_ref 0.1593
_reflns_number_gt 2651
_reflns_number_total 2980
_reflns_threshold_expression >2sigma(I)
_cod_data_source_file c5ce01507c2.cif
_cod_data_source_block 1
_cod_depositor_comments
;
The following automatic conversions were performed:

'_symmetry_cell_setting' value 'Trigonal' changed to 'trigonal'
according to
/usr/data/users/saulius/crontab/automatic-downloads/rss-feeds/RSC/lib/dictionaries/cif_core.dic
dictionary named 'cif_core.dic' version 2.4.2 from 2011-04-26.

'_exptl_absorpt_correction_type' value 'Multi-scan' changed to
'multi-scan' according to
/usr/data/users/saulius/crontab/automatic-downloads/rss-feeds/RSC/lib/dictionaries/cif_core.dic
dictionary named 'cif_core.dic' version 2.4.2 from 2011-04-26.

Automatic conversion script
Id: cif_fix_values 3271 2015-04-21 07:52:19Z andrius 

 Adding full bibliography for 7222443.cif.
;
_cod_database_code 7222443

loop_
_symmetry_equiv_pos_as_xyz
'x, y, z'
'-y, x-y, z'
'-x+y, -x, z'
'-x, -y, z+1/2'
'y, -x+y, z+1/2'
'x-y, x, z+1/2'
'-x, -y, -z'
'y, -x+y, -z'
'x-y, x, -z'
'x, y, -z-1/2'
'-y, x-y, -z-1/2'
'-x+y, -x, -z-1/2'

loop_
_atom_site_label
_atom_site_type_symbol
_atom_site_fract_x
_atom_site_fract_y
_atom_site_fract_z
_atom_site_U_iso_or_equiv
_atom_site_adp_type
_atom_site_occupancy
_atom_site_symmetry_multiplicity
_atom_site_calc_flag
_atom_site_refinement_flags
Be1 Be 0.3539(5) 1.3079(4) 0.7500 0.0203(15) Uani 1 2 d S
Be2 Be 0.4045(3) 1.0476(3) 0.6184(4) 0.0211(10) Uani 1 1 d .
Be3 Be 0.2009(4) 0.7151(4) 0.7500 0.0175(14) Uani 1 2 d S
P1 P 0.39807(9) 1.17228(8) 0.7500 0.0182(3) Uani 1 2 d S
H1 H 0.4827 1.2368 0.7500 0.022 Uiso 1 2 d SR
P2 P 0.52521(9) 1.03717(9) 0.7500 0.0185(3) Uani 1 2 d S
H2 H 0.4960 0.9623 0.7500 0.022 Uiso 1 2 d SR
P3 P 0.28302(8) 0.90626(8) 0.7500 0.0165(3) Uani 1 2 d S
H3 H 0.2017 0.9005 0.7500 0.020 Uiso 1 2 d SR
P4 P 0.3333 0.6667 0.7500 0.0235(6) Uani 1 6 d SD
H4 H 0.3333 0.6667 0.6581 0.02(4) Uiso 0.50 3 d SPRD
P5 P 0.08082(7) 0.70125(6) 0.58981(7) 0.0216(3) Uani 1 1 d .
H5 H 0.1255 0.7816 0.5465 0.026 Uiso 1 1 d R
O1 O 0.3427(3) 1.2131(2) 0.7500 0.0333(11) Uani 1 2 d S
O2 O 0.3851(3) 1.1213(2) 0.6559(2) 0.0409(9) Uani 1 1 d .
O3 O 0.49526(19) 1.0609(2) 0.6556(2) 0.0396(8) Uani 1 1 d .
O4 O 0.6212(3) 1.0753(3) 0.7500 0.0348(11) Uani 1 2 d S
O5 O 0.3286(2) 0.95283(18) 0.6548(2) 0.0319(7) Uani 1 1 d .
O6 O 0.2705(3) 0.8174(3) 0.7500 0.0401(12) Uani 1 2 d S
O7 O 0.2523(3) 0.6638(3) 0.7500 0.076(2) Uani 1 2 d S
O8 O 0.14423(19) 0.6872(2) 0.6501(2) 0.0415(9) Uani 1 1 d .
O9 O 0.0494(2) 0.63940(19) 0.5027(2) 0.0339(8) Uani 1 1 d .
O10 O 0.0087(2) 0.6960(2) 0.6517(3) 0.0483(10) Uani 1 1 d .
C1 C 0.3681(3) 0.7544(2) 0.4165(3) 0.0269(9) Uani 1 1 d .
H1A H 0.3523 0.7524 0.3466 0.032 Uiso 1 1 calc R
H1B H 0.4302 0.7837 0.4201 0.032 Uiso 1 1 calc R
C2 C 0.3365(3) 0.8063(3) 0.4751(4) 0.0331(10) Uani 1 1 d .
H2A H 0.3266 0.8420 0.4289 0.040 Uiso 1 1 calc R
H2B H 0.2824 0.7673 0.5071 0.040 Uiso 1 1 calc R
N1 N 0.3333 0.6667 0.4535(4) 0.0199(12) Uani 1 3 d S
H1C H 0.3333 0.6667 0.5217 0.024 Uiso 1 3 calc SR
N2 N 0.3968(3) 0.8593(3) 0.5499(4) 0.0638(16) Uani 1 1 d .
H2C H 0.3762 0.8882 0.5826 0.077 Uiso 1 1 calc R
H2D H 0.4462 0.8961 0.5206 0.077 Uiso 1 1 calc R
H2E H 0.4055 0.8266 0.5929 0.077 Uiso 1 1 calc R

loop_
_atom_site_aniso_label
_atom_site_aniso_U_11
_atom_site_aniso_U_22
_atom_site_aniso_U_33
_atom_site_aniso_U_23
_atom_site_aniso_U_13
_atom_site_aniso_U_12
Be1 0.029(4) 0.010(3) 0.026(4) 0.000 0.000 0.013(3)
Be2 0.027(3) 0.023(2) 0.016(2) 0.001(2) 0.000(2) 0.014(2)
Be3 0.013(3) 0.013(3) 0.021(3) 0.000 0.000 0.002(3)
P1 0.0212(7) 0.0130(6) 0.0237(7) 0.000 0.000 0.0110(6)
P2 0.0147(6) 0.0165(7) 0.0250(7) 0.000 0.000 0.0083(5)
P3 0.0141(6) 0.0123(6) 0.0214(7) 0.000 0.000 0.0053(5)
P4 0.0161(7) 0.0161(7) 0.0384(15) 0.000 0.000 0.0080(4)
P5 0.0239(5) 0.0224(5) 0.0128(5) 0.0003(4) 0.0046(4) 0.0075(4)
O1 0.025(2) 0.0137(19) 0.065(3) 0.000 0.000 0.0124(18)
O2 0.081(3) 0.0441(19) 0.0211(16) -0.0063(14) -0.0084(17) 0.049(2)
O3 0.0247(16) 0.059(2) 0.0347(18) 0.0188(16) 0.0033(14) 0.0203(16)
O4 0.020(2) 0.035(2) 0.050(3) 0.000 0.000 0.0137(19)
O5 0.0380(17) 0.0252(15) 0.0201(15) 0.0012(12) 0.0023(13) 0.0066(13)
O6 0.033(2) 0.0118(19) 0.068(3) 0.000 0.000 0.0056(18)
O7 0.013(2) 0.015(2) 0.199(8) 0.000 0.000 0.0072(19)
O8 0.0263(16) 0.066(2) 0.0220(16) -0.0069(16) -0.0069(13) 0.0148(16)
O9 0.0472(19) 0.0287(16) 0.0117(13) 0.0008(12) -0.0055(13) 0.0084(15)
O10 0.056(2) 0.064(2) 0.042(2) 0.0228(18) 0.0301(18) 0.042(2)
C1 0.029(2) 0.022(2) 0.029(2) 0.0008(17) 0.0085(18) 0.0111(17)
C2 0.030(2) 0.031(2) 0.043(3) -0.008(2) 0.001(2) 0.019(2)
N1 0.0232(17) 0.0232(17) 0.013(3) 0.000 0.000 0.0116(9)
N2 0.047(3) 0.078(4) 0.072(4) -0.049(3) -0.012(3) 0.035(3)

loop_
_atom_type_symbol
_atom_type_description
_atom_type_scat_dispersion_real
_atom_type_scat_dispersion_imag
_atom_type_scat_source
C C 0.0033 0.0016 'International Tables Vol C Tables 4.2.6.8 and 6.1.1.4'
H H 0.0000 0.0000 'International Tables Vol C Tables 4.2.6.8 and 6.1.1.4'
Be Be 0.0005 0.0002 'International Tables Vol C Tables 4.2.6.8 and 6.1.1.4'
N N 0.0061 0.0033 'International Tables Vol C Tables 4.2.6.8 and 6.1.1.4'
O O 0.0106 0.0060 'International Tables Vol C Tables 4.2.6.8 and 6.1.1.4'
P P 0.1023 0.0942 'International Tables Vol C Tables 4.2.6.8 and 6.1.1.4'

loop_
_geom_angle_atom_site_label_1
_geom_angle_atom_site_label_2
_geom_angle_atom_site_label_3
_geom_angle
_geom_angle_site_symmetry_1
_geom_angle_site_symmetry_3
O4 Be1 O10 113.0(3) 3_575 2_675
O4 Be1 O10 113.0(3) 3_575 11_677
O10 Be1 O10 108.5(5) 2_675 11_677
O4 Be1 O1 109.6(5) 3_575 .
O10 Be1 O1 106.1(3) 2_675 .
O10 Be1 O1 106.1(3) 11_677 .
O3 Be2 O2 113.8(4) . .
O3 Be2 O9 104.9(3) . 9_666
O2 Be2 O9 109.3(3) . 9_666
O3 Be2 O5 108.7(3) . .
O2 Be2 O5 110.8(4) . .
O9 Be2 O5 109.2(3) 9_666 .
O8 Be3 O8 112.9(5) . 10_557
O8 Be3 O7 106.3(3) . .
O8 Be3 O7 106.3(3) 10_557 .
O8 Be3 O6 111.3(3) . .
O8 Be3 O6 111.3(3) 10_557 .
O7 Be3 O6 108.2(5) . .
O2 P1 O2 113.3(3) . 10_557
O2 P1 O1 111.05(15) . .
O2 P1 O1 111.05(15) 10_557 .
O2 P1 H1 106.5 . .
O2 P1 H1 106.5 10_557 .
O1 P1 H1 108.1 . .
O4 P2 O3 111.16(15) . 10_557
O4 P2 O3 111.16(15) . .
O3 P2 O3 112.6(3) 10_557 .
O4 P2 H2 106.0 . .
O3 P2 H2 107.8 10_557 .
O3 P2 H2 107.8 . .
O6 P3 O5 109.92(15) . 10_557
O6 P3 O5 109.92(15) . .
O5 P3 O5 113.7(2) 10_557 .
O6 P3 H3 108.9 . .
O5 P3 H3 107.1 10_557 .
O5 P3 H3 107.1 . .
O7 P4 O7 120.000(1) . 3_565
O7 P4 O7 120.000(3) . 2_665
O7 P4 O7 120.000(2) 3_565 2_665
O7 P4 H4 90.0 . .
O7 P4 H4 90.0 3_565 .
O7 P4 H4 90.0 2_665 .
O10 P5 O9 112.6(2) . .
O10 P5 O8 113.4(2) . .
O9 P5 O8 108.64(19) . .
O10 P5 H5 109.2 . .
O9 P5 H5 104.9 . .
O8 P5 H5 107.7 . .
P1 O1 Be1 138.9(4) . .
P1 O2 Be2 136.9(3) . .
P2 O3 Be2 134.0(3) . .
P2 O4 Be1 140.2(4) . 2_775
P3 O5 Be2 139.7(3) . .
P3 O6 Be3 145.8(4) . .
P4 O7 Be3 148.3(4) . .
P5 O8 Be3 143.6(4) . .
P5 O9 Be2 138.2(3) . 8_456
P5 O10 Be1 138.5(3) . 3_465
N1 C1 C2 113.5(4) . .
N1 C1 H1A 108.9 . .
C2 C1 H1A 108.9 . .
N1 C1 H1B 108.9 . .
C2 C1 H1B 108.9 . .
H1A C1 H1B 107.7 . .
N2 C2 C1 112.0(4) . .
N2 C2 H2A 109.2 . .
C1 C2 H2A 109.2 . .
N2 C2 H2B 109.2 . .
C1 C2 H2B 109.2 . .
H2A C2 H2B 107.9 . .
C1 N1 C1 109.3(3) . 2_665
C1 N1 C1 109.3(3) . 3_565
C1 N1 C1 109.3(3) 2_665 3_565
C1 N1 H1C 109.7 . .
C1 N1 H1C 109.7 2_665 .
C1 N1 H1C 109.7 3_565 .
C2 N2 H2C 109.5 . .
C2 N2 H2D 109.5 . .
H2C N2 H2D 109.5 . .
C2 N2 H2E 109.5 . .
H2C N2 H2E 109.5 . .
H2D N2 H2E 109.5 . .

loop_
_geom_bond_atom_site_label_1
_geom_bond_atom_site_label_2
_geom_bond_distance
_geom_bond_site_symmetry_2
Be1 O4 1.607(8) 3_575
Be1 O10 1.614(5) 2_675
Be1 O10 1.614(5) 11_677
Be1 O1 1.617(7) .
Be2 O3 1.607(6) .
Be2 O2 1.612(6) .
Be2 O9 1.617(6) 9_666
Be2 O5 1.637(6) .
Be3 O8 1.599(5) .
Be3 O8 1.599(5) 10_557
Be3 O7 1.600(8) .
Be3 O6 1.630(8) .
P1 O2 1.502(3) .
P1 O2 1.502(3) 10_557
P1 O1 1.504(4) .
P1 H1 1.3788 .
P2 O4 1.507(4) .
P2 O3 1.513(3) 10_557
P2 O3 1.513(3) .
P2 H2 1.1762 .
P3 O6 1.499(4) .
P3 O5 1.517(3) 10_557
P3 O5 1.517(3) .
P3 H3 1.4151 .
P4 O7 1.434(4) .
P4 O7 1.434(4) 3_565
P4 O7 1.434(4) 2_665
P4 H4 1.2249 .
P5 O10 1.501(3) .
P5 O9 1.509(3) .
P5 O8 1.517(3) .
P5 H5 1.3814 .
O4 Be1 1.607(8) 2_775
O9 Be2 1.617(6) 8_456
O10 Be1 1.614(5) 3_465
C1 N1 1.464(4) .
C1 C2 1.527(6) .
C1 H1A 0.9700 .
C1 H1B 0.9700 .
C2 N2 1.431(6) .
C2 H2A 0.9700 .
C2 H2B 0.9700 .
N1 C1 1.464(4) 2_665
N1 C1 1.464(4) 3_565
N1 H1C 0.9100 .
N2 H2C 0.8900 .
N2 H2D 0.8900 .
N2 H2E 0.8900 .

loop_
_geom_hbond_atom_site_label_D
_geom_hbond_atom_site_label_H
_geom_hbond_atom_site_label_A
_geom_hbond_distance_DH
_geom_hbond_distance_HA
_geom_hbond_distance_DA
_geom_hbond_angle_DHA
_geom_hbond_site_symmetry_A
N2 H2C O5 0.89 2.00 2.892(5) 179.2 .
N2 H2D O9 0.89 2.28 3.078(6) 149.8 3_565
N2 H2E O8 0.89 2.38 2.980(6) 124.6 3_565

loop_
_platon_squeeze_void_nr
_platon_squeeze_void_average_x
_platon_squeeze_void_average_y
_platon_squeeze_void_average_z
_platon_squeeze_void_volume
_platon_squeeze_void_count_electrons
_platon_squeeze_void_content
1 0.000 0.000 -0.017 887 132 ' '
